data_7043915
loop_
_publ_author_name
'Duraiyarasu, Maheshwaran'
'Selvaraj, Priyanga'
'Ramasamy, Mayilmurugan'

_publ_section_title
;
 Copper(II)-Benzimidazole Complexes as an Efficient Fluorescent Probe for
 L-Cysteine in Water
;
_journal_name_full 'Dalton Trans.'
_journal_paper_doi 10.1039/C7DT01895A
_journal_year 2017
_chemical_formula_moiety 'C21 H21 Cu N5 O2, 2(C F3 O3 S)'
_chemical_formula_sum 'C23 H21 Cu F6 N5 O8 S2'
_chemical_formula_weight 737.11
_chemical_name_common 'Me-benz-Cu(II) complex'
_space_group_crystal_system triclinic
_space_group_IT_number 2
_space_group_name_Hall '-P 1'
_space_group_name_H-M_alt 'P -1'
_symmetry_space_group_name_Hall '-P 1'
_symmetry_space_group_name_H-M 'P -1'
_atom_sites_solution_hydrogens mixed
_atom_sites_solution_primary direct
_audit_creation_date 2017-08-01
_audit_creation_method
;
Olex2 1.2
(compiled 2017.07.20 svn.r3457 for OlexSys, GUI svn.r5370)
;
_audit_update_record
;
2017-08-01 deposited with the CCDC.
2017-08-03 downloaded from the CCDC.
;
_cell_angle_alpha 85.831(3)
_cell_angle_beta 68.352(4)
_cell_angle_gamma 71.152(4)
_cell_formula_units_Z 4
_cell_length_a 12.7225(6)
_cell_length_b 15.1150(6)
_cell_length_c 17.1761(7)
_cell_measurement_reflns_used 9327
_cell_measurement_temperature 100(2)
_cell_measurement_theta_max 71.883
_cell_measurement_theta_min 4.267
_cell_volume 2901.3(2)
_computing_cell_refinement
;
CrysAlisPro, Agilent Technologies,
Version 1.171.36.28 (release 01-02-2013 CrysAlis171 .NET)
(compiled Feb  1 2013,16:14:44)
;
_computing_data_collection
;
CrysAlisPro, Agilent Technologies,
Version 1.171.36.28 (release 01-02-2013 CrysAlis171 .NET)
(compiled Feb  1 2013,16:14:44)
;
_computing_data_reduction
;
CrysAlisPro, Agilent Technologies,
Version 1.171.36.28 (release 01-02-2013 CrysAlis171 .NET)
(compiled Feb  1 2013,16:14:44)
;
_computing_molecular_graphics 'Olex2 (Dolomanov et al., 2009)'
_computing_publication_material 'Olex2 (Dolomanov et al., 2009)'
_computing_structure_refinement 'ShelXL (Sheldrick, 2015)'
_computing_structure_solution 'ShelXS (Sheldrick, 2008)'
_diffrn_ambient_temperature 100.15
_diffrn_measured_fraction_theta_full 0.998
_diffrn_measured_fraction_theta_max 0.992
_diffrn_measurement_device_type 'Xcalibur, Eos, Gemini'
_diffrn_measurement_method '\w scans'
_diffrn_radiation_type CuK\a
_diffrn_radiation_wavelength 1.54184
_diffrn_reflns_av_unetI/netI 0.0468
_diffrn_reflns_Laue_measured_fraction_full 0.998
_diffrn_reflns_Laue_measured_fraction_max 0.992
_diffrn_reflns_limit_h_max 15
_diffrn_reflns_limit_h_min -14
_diffrn_reflns_limit_k_max 18
_diffrn_reflns_limit_k_min -18
_diffrn_reflns_limit_l_max 20
_diffrn_reflns_limit_l_min -8
_diffrn_reflns_number 10923
_diffrn_reflns_point_group_measured_fraction_full 0.998
_diffrn_reflns_point_group_measured_fraction_max 0.992
_diffrn_reflns_theta_full 67.684
_diffrn_reflns_theta_max 70.057
_diffrn_reflns_theta_min 3.094
_exptl_absorpt_coefficient_mu 3.278
_exptl_absorpt_correction_T_max 1.00000
_exptl_absorpt_correction_T_min 0.19245
_exptl_absorpt_correction_type multi-scan
_exptl_absorpt_process_details
;
CrysAlisPro, Agilent Technologies,
Version 1.171.36.28 (release 01-02-2013 CrysAlis171 .NET)
(compiled Feb  1 2013,16:14:44)
Empirical absorption correction using spherical harmonics,
 implemented in SCALE3 ABSPACK scaling algorithm.
;
_exptl_crystal_colour green
_exptl_crystal_colour_primary green
_exptl_crystal_density_diffrn 1.687
_exptl_crystal_description plate
_exptl_crystal_F_000 1492
_exptl_crystal_recrystallization_method 'Vapour deposition'
_exptl_crystal_size_max 0.07
_exptl_crystal_size_mid 0.05
_exptl_crystal_size_min 0.05
_refine_diff_density_max 2.537
_refine_diff_density_min -1.484
_refine_diff_density_rms 0.130
_refine_ls_extinction_coef 0.00044(12)
_refine_ls_extinction_expression Fc^*^=kFc[1+0.001xFc^2^\l^3^/sin(2\q)]^-1/4^
_refine_ls_extinction_method 'SHELXL-2017/1 (Sheldrick 2017)'
_refine_ls_goodness_of_fit_ref 1.043
_refine_ls_hydrogen_treatment constr
_refine_ls_matrix_type full
_refine_ls_number_parameters 817
_refine_ls_number_reflns 10923
_refine_ls_number_restraints 1
_refine_ls_restrained_S_all 1.043
_refine_ls_R_factor_all 0.0936
_refine_ls_R_factor_gt 0.0841
_refine_ls_shift/su_max 0.001
_refine_ls_shift/su_mean 0.000
_refine_ls_structure_factor_coef Fsqd
_refine_ls_weighting_details 'w=1/[\s^2^(Fo^2^)+(0.1475P)^2^+4.9122P] where P=(Fo^2^+2Fc^2^)/3'
_refine_ls_weighting_scheme calc
_refine_ls_wR_factor_gt 0.2377
_refine_ls_wR_factor_ref 0.2493
_reflns_Friedel_coverage 0.000
_reflns_number_gt 9172
_reflns_number_total 10923
_reflns_threshold_expression 'I > 2\s(I)'
_cod_data_source_file c7dt01895a2.cif
_cod_data_source_block platon_tw
_cod_database_code 7043915
_shelx_shelxl_version_number 2017/1
_shelx_space_group_comment
;
The symmetry employed for this shelxl refinement is uniquely defined
by the following loop, which should always be used as a source of
symmetry information in preference to the above space-group names.
They are only intended as comments.
;
_shelx_estimated_absorpt_t_max 0.853
_shelx_estimated_absorpt_t_min 0.803
_olex2_refinement_description
;
1. Twinned data refinement
 Scales: 0.774(6)
 0.226(6)
2. Fixed Uiso
 At 1.2 times of:
  All C(H) groups
 At 1.5 times of:
  All C(H,H,H) groups, All O(H,H) groups
3. Restrained distances
 O1-H1A
 0.9 with sigma of 0.02
4.a Riding coordinates:
 O1(H1A,H1B), O2(H2A,H2B), O9(H9A,H9B), O10(H10A,H10B)
4.b Aromatic/amide H refined with riding coordinates:
 C2(H2), C3(H3), C4(H4), C5(H5), C10(H10), C11(H11), C12(H12), C17(H17),
 C18(H18), C19(H19), C20(H20), C25(H25), C26(H26), C27(H27), C28(H28), C33(H33),
  C34(H34), C35(H35), C40(H40), C41(H41), C42(H42), C43(H43)
4.c Idealised Me refined as rotating group:
 C7(H7A,H7B,H7C), C15(H15A,H15B,H15C), C30(H30A,H30B,H30C), C38(H38A,H38B,H38C)
;
_olex2_submission_special_instructions 'No special instructions were received'

loop_
_space_group_symop_operation_xyz
'x, y, z'
'-x, -y, -z'

loop_
_atom_site_label
_atom_site_type_symbol
_atom_site_fract_x
_atom_site_fract_y
_atom_site_fract_z
_atom_site_U_iso_or_equiv
_atom_site_adp_type
_atom_site_occupancy
_atom_site_site_symmetry_order
_atom_site_calc_flag
_atom_site_refinement_flags_posn
Cu1 Cu -0.01050(5) 0.01658(4) 0.73515(4) 0.0319(2) Uani 1 1 d .
O1 O -0.1845(3) 0.0563(3) 0.7745(2) 0.0434(8) Uani 1 1 d D
H1A H -0.217439 0.103066 0.812859 0.065 Uiso 1 1 d DR
H1B H -0.221249 0.018776 0.784939 0.065 Uiso 1 1 d R
O2 O -0.0131(3) 0.1584(2) 0.7689(2) 0.0467(9) Uani 1 1 d .
H2A H 0.041337 0.171081 0.742792 0.070 Uiso 1 1 d R
H2B H -0.075143 0.200341 0.799352 0.070 Uiso 1 1 d R
N1 N 0.0195(4) -0.0532(3) 0.8320(2) 0.0358(8) Uani 1 1 d .
N2 N 0.1523(4) -0.1255(3) 0.8896(3) 0.0413(10) Uani 1 1 d .
N3 N 0.1638(3) -0.0351(3) 0.6878(2) 0.0328(8) Uani 1 1 d .
N4 N 0.0197(4) 0.0495(3) 0.6156(3) 0.0375(9) Uani 1 1 d .
N5 N 0.1532(4) 0.0685(3) 0.4945(3) 0.0438(10) Uani 1 1 d .
C1 C -0.0426(5) -0.0692(3) 0.9146(3) 0.0404(11) Uani 1 1 d .
C2 C -0.1648(5) -0.0476(4) 0.9606(4) 0.0516(13) Uani 1 1 d .
H2 H -0.222673 -0.016114 0.936895 0.062 Uiso 1 1 calc R
C3 C -0.1968(6) -0.0742(5) 1.0420(4) 0.0599(15) Uani 1 1 d .
H3 H -0.279078 -0.061849 1.074928 0.072 Uiso 1 1 calc R
C4 C -0.1117(7) -0.1192(5) 1.0780(4) 0.0611(16) Uani 1 1 d .
H4 H -0.137722 -0.136100 1.134684 0.073 Uiso 1 1 calc R
C5 C 0.0079(6) -0.1390(4) 1.0332(4) 0.0555(15) Uani 1 1 d .
H5 H 0.064921 -0.168299 1.058252 0.067 Uiso 1 1 calc R
C6 C 0.0433(5) -0.1154(3) 0.9506(3) 0.0423(11) Uani 1 1 d .
C7 C 0.2658(6) -0.1685(5) 0.9026(5) 0.0668(19) Uani 1 1 d .
H7A H 0.249678 -0.188791 0.960116 0.100 Uiso 1 1 calc GR
H7B H 0.308262 -0.122571 0.893202 0.100 Uiso 1 1 calc GR
H7C H 0.315099 -0.222666 0.863017 0.100 Uiso 1 1 calc GR
C8 C 0.1353(4) -0.0884(3) 0.8193(3) 0.0372(10) Uani 1 1 d .
C9 C 0.2218(4) -0.0831(3) 0.7373(4) 0.0396(11) Uani 1 1 d .
C10 C 0.3453(5) -0.1185(4) 0.7056(4) 0.0513(13) Uani 1 1 d .
H10 H 0.387839 -0.149360 0.740353 0.062 Uiso 1 1 calc R
C11 C 0.4044(5) -0.1076(4) 0.6225(4) 0.0597(16) Uani 1 1 d .
H11 H 0.488881 -0.133547 0.599240 0.072 Uiso 1 1 calc R
C12 C 0.3443(5) -0.0598(4) 0.5717(4) 0.0496(13) Uani 1 1 d .
H12 H 0.385947 -0.052603 0.514258 0.060 Uiso 1 1 calc R
C13 C 0.2216(4) -0.0228(3) 0.6075(3) 0.0371(10) Uani 1 1 d .
C14 C 0.1346(5) 0.0317(3) 0.5698(3) 0.0381(10) Uani 1 1 d .
C15 C 0.2675(7) 0.0634(6) 0.4278(4) 0.074(2) Uani 1 1 d .
H15A H 0.253011 0.096600 0.379755 0.111 Uiso 1 1 calc GR
H15B H 0.314504 -0.002323 0.410509 0.111 Uiso 1 1 calc GR
H15C H 0.311342 0.092424 0.448635 0.111 Uiso 1 1 calc GR
C16 C 0.0433(5) 0.1129(3) 0.4895(3) 0.0434(12) Uani 1 1 d .
C17 C 0.0087(7) 0.1622(4) 0.4258(4) 0.0592(16) Uani 1 1 d .
H17 H 0.065439 0.170219 0.373645 0.071 Uiso 1 1 calc R
C18 C -0.1119(7) 0.1982(4) 0.4432(4) 0.0638(18) Uani 1 1 d .
H18 H -0.139233 0.232237 0.401909 0.077 Uiso 1 1 calc R
C19 C -0.1944(7) 0.1866(4) 0.5187(5) 0.0608(17) Uani 1 1 d .
H19 H -0.276774 0.212992 0.527499 0.073 Uiso 1 1 calc R
C20 C -0.1621(5) 0.1380(4) 0.5823(4) 0.0487(13) Uani 1 1 d .
H20 H -0.220093 0.130798 0.634139 0.058 Uiso 1 1 calc R
C21 C -0.0415(5) 0.1006(3) 0.5664(3) 0.0388(11) Uani 1 1 d .
Cu2 Cu 0.00019(5) 0.48493(4) 0.26911(4) 0.0286(2) Uani 1 1 d .
O9 O -0.1732(3) 0.5319(2) 0.3205(2) 0.0383(7) Uani 1 1 d .
H9A H -0.214698 0.509432 0.296144 0.057 Uiso 1 1 d R
H9B H -0.191168 0.590662 0.320014 0.057 Uiso 1 1 d R
O10 O -0.0020(3) 0.3448(2) 0.2352(2) 0.0458(9) Uani 1 1 d .
H10A H -0.060490 0.322096 0.260224 0.069 Uiso 1 1 d R
H10B H 0.042980 0.308836 0.225584 0.069 Uiso 1 1 d R
N6 N 0.0264(3) 0.5415(3) 0.1572(2) 0.0316(8) Uani 1 1 d .
N7 N 0.1593(3) 0.5465(3) 0.0299(2) 0.0354(8) Uani 1 1 d .
N8 N 0.1747(3) 0.4518(3) 0.2257(2) 0.0303(8) Uani 1 1 d .
N9 N 0.1695(4) 0.3562(3) 0.4240(3) 0.0383(9) Uani 1 1 d .
N10 N 0.0334(3) 0.4354(3) 0.3723(2) 0.0329(8) Uani 1 1 d .
C24 C -0.0352(4) 0.5876(3) 0.1067(3) 0.0346(10) Uani 1 1 d .
C25 C -0.1575(5) 0.6267(4) 0.1240(3) 0.0433(11) Uani 1 1 d .
H25 H -0.214607 0.623520 0.177762 0.052 Uiso 1 1 calc R
C26 C -0.1918(5) 0.6699(4) 0.0602(4) 0.0514(13) Uani 1 1 d .
H26 H -0.274446 0.698705 0.070694 0.062 Uiso 1 1 calc R
C27 C -0.1093(6) 0.6727(4) -0.0194(4) 0.0510(14) Uani 1 1 d .
H27 H -0.137200 0.702824 -0.061837 0.061 Uiso 1 1 calc R
C28 C 0.0121(5) 0.6329(4) -0.0385(3) 0.0446(12) Uani 1 1 d .
H28 H 0.068357 0.633878 -0.093099 0.053 Uiso 1 1 calc R
C29 C 0.0476(4) 0.5913(3) 0.0268(3) 0.0351(10) Uani 1 1 d .
C30 C 0.2715(5) 0.5343(5) -0.0417(3) 0.0550(15) Uani 1 1 d .
H30A H 0.254304 0.550976 -0.092956 0.082 Uiso 1 1 calc GR
H30B H 0.322433 0.468921 -0.047557 0.082 Uiso 1 1 calc GR
H30C H 0.312566 0.575002 -0.032394 0.082 Uiso 1 1 calc GR
C31 C 0.1417(4) 0.5190(3) 0.1082(3) 0.0319(9) Uani 1 1 d .
C32 C 0.2302(4) 0.4702(3) 0.1456(3) 0.0308(9) Uani 1 1 d .
C33 C 0.3531(4) 0.4448(4) 0.1119(4) 0.0444(12) Uani 1 1 d .
H33 H 0.393907 0.456164 0.055406 0.053 Uiso 1 1 calc R
C34 C 0.4150(4) 0.4018(4) 0.1637(4) 0.0487(13) Uani 1 1 d .
H34 H 0.499708 0.382740 0.141799 0.058 Uiso 1 1 calc R
C35 C 0.3570(4) 0.3865(3) 0.2453(4) 0.0419(11) Uani 1 1 d .
H35 H 0.400253 0.359281 0.280521 0.050 Uiso 1 1 calc R
C36 C 0.2333(4) 0.4115(3) 0.2757(3) 0.0325(9) Uani 1 1 d .
C37 C 0.1498(4) 0.3997(3) 0.3574(3) 0.0333(9) Uani 1 1 d .
C38 C 0.2861(6) 0.3103(5) 0.4321(4) 0.0611(16) Uani 1 1 d .
H38A H 0.274380 0.279170 0.485243 0.092 Uiso 1 1 calc GR
H38B H 0.324413 0.357382 0.430914 0.092 Uiso 1 1 calc GR
H38C H 0.336878 0.263830 0.385369 0.092 Uiso 1 1 calc GR
C39 C 0.0599(5) 0.3632(3) 0.4867(3) 0.0389(10) Uani 1 1 d .
C40 C 0.0285(6) 0.3305(4) 0.5669(4) 0.0513(14) Uani 1 1 d .
H40 H 0.086664 0.296022 0.589505 0.062 Uiso 1 1 calc R
C41 C -0.0915(6) 0.3510(5) 0.6116(4) 0.0580(15) Uani 1 1 d .
H41 H -0.116877 0.330216 0.666909 0.070 Uiso 1 1 calc R
C42 C -0.1763(6) 0.4003(5) 0.5796(4) 0.0556(15) Uani 1 1 d .
H42 H -0.258190 0.412592 0.613481 0.067 Uiso 1 1 calc R
C43 C -0.1460(5) 0.4326(4) 0.4998(3) 0.0426(11) Uani 1 1 d .
H43 H -0.205255 0.466471 0.477956 0.051 Uiso 1 1 calc R
C44 C -0.0248(5) 0.4132(3) 0.4526(3) 0.0359(10) Uani 1 1 d .
S1 S 0.31387(11) 0.19273(9) 0.64299(9) 0.0441(3) Uani 1 1 d .
F1 F 0.4471(8) 0.0643(5) 0.7037(5) 0.154(3) Uani 1 1 d .
F2 F 0.3804(6) 0.1962(5) 0.7680(4) 0.139(3) Uani 1 1 d .
F3 F 0.5189(5) 0.1686(6) 0.6532(5) 0.145(3) Uani 1 1 d .
O3 O 0.2176(5) 0.1654(6) 0.6972(4) 0.117(3) Uani 1 1 d .
O4 O 0.3734(5) 0.1430(3) 0.5639(3) 0.0701(13) Uani 1 1 d .
O5 O 0.2955(7) 0.2897(4) 0.6356(5) 0.112(2) Uani 1 1 d .
C22 C 0.4188(6) 0.1542(6) 0.6958(5) 0.075(2) Uani 1 1 d .
S2 S 0.32060(12) 0.70898(9) 0.11327(9) 0.0466(3) Uani 1 1 d .
F4 F 0.3559(6) 0.7304(5) 0.2493(4) 0.121(2) Uani 1 1 d .
F5 F 0.5105(5) 0.7008(6) 0.1412(6) 0.153(3) Uani 1 1 d .
F6 F 0.4410(7) 0.5944(4) 0.1941(5) 0.135(3) Uani 1 1 d .
O6 O 0.2970(5) 0.8069(3) 0.1016(3) 0.0665(12) Uani 1 1 d .
O7 O 0.2186(4) 0.6847(3) 0.1649(3) 0.0655(12) Uani 1 1 d .
O8 O 0.3939(5) 0.6509(4) 0.0393(3) 0.0771(15) Uani 1 1 d .
C23 C 0.4110(6) 0.6823(6) 0.1774(5) 0.073(2) Uani 1 1 d .
S3 S 0.68726(11) 0.36917(9) 0.27977(9) 0.0430(3) Uani 1 1 d .
F7 F 0.6375(5) 0.4211(5) 0.4328(3) 0.122(2) Uani 1 1 d .
F8 F 0.4854(4) 0.4591(5) 0.3961(4) 0.127(2) Uani 1 1 d .
F9 F 0.5607(6) 0.3178(5) 0.4214(4) 0.118(2) Uani 1 1 d .
O11 O 0.7127(4) 0.4550(3) 0.2533(3) 0.0627(11) Uani 1 1 d .
O12 O 0.6191(4) 0.3437(4) 0.2408(3) 0.0656(12) Uani 1 1 d .
O13 O 0.7883(4) 0.2938(3) 0.2841(3) 0.0630(12) Uani 1 1 d .
C45 C 0.5869(7) 0.3938(7) 0.3884(5) 0.076(2) Uani 1 1 d .
S4 S 0.32297(14) 0.14648(11) 0.20532(10) 0.0572(4) Uani 1 1 d .
F10 F 0.4456(11) 0.2143(7) 0.0772(4) 0.195(5) Uani 1 1 d .
F11 F 0.5194(5) 0.0736(7) 0.0805(6) 0.180(4) Uani 1 1 d .
F12 F 0.3736(7) 0.1189(7) 0.0470(4) 0.153(3) Uani 1 1 d .
O14 O 0.2258(6) 0.2225(6) 0.2072(7) 0.162(4) Uani 1 1 d .
O15 O 0.3881(7) 0.1650(4) 0.2502(4) 0.095(2) Uani 1 1 d .
O16 O 0.3079(7) 0.0565(5) 0.2200(4) 0.115(3) Uani 1 1 d .
C46 C 0.4165(7) 0.1393(7) 0.0977(5) 0.081(2) Uani 1 1 d .

loop_
_atom_site_aniso_label
_atom_site_aniso_U_11
_atom_site_aniso_U_22
_atom_site_aniso_U_33
_atom_site_aniso_U_23
_atom_site_aniso_U_13
_atom_site_aniso_U_12
Cu1 0.0227(3) 0.0292(4) 0.0379(4) 0.0006(3) -0.0084(3) -0.0037(3)
O1 0.0243(16) 0.0401(19) 0.061(2) -0.0035(16) -0.0097(15) -0.0093(14)
O2 0.0320(18) 0.0357(18) 0.064(2) -0.0070(16) -0.0063(16) -0.0105(15)
N1 0.035(2) 0.0290(19) 0.038(2) 0.0077(15) -0.0111(17) -0.0067(16)
N2 0.042(2) 0.030(2) 0.052(2) -0.0017(17) -0.026(2) -0.0004(18)
N3 0.0256(18) 0.0229(17) 0.042(2) -0.0011(15) -0.0090(16) -0.0006(15)
N4 0.037(2) 0.031(2) 0.038(2) -0.0013(16) -0.0114(17) -0.0049(17)
N5 0.051(3) 0.039(2) 0.036(2) 0.0002(17) -0.0065(19) -0.018(2)
C1 0.043(3) 0.033(2) 0.046(3) 0.004(2) -0.016(2) -0.015(2)
C2 0.048(3) 0.059(3) 0.047(3) 0.012(3) -0.015(3) -0.023(3)
C3 0.055(4) 0.064(4) 0.055(3) 0.006(3) -0.008(3) -0.027(3)
C4 0.085(5) 0.059(4) 0.045(3) 0.009(3) -0.025(3) -0.030(4)
C5 0.072(4) 0.048(3) 0.051(3) 0.001(3) -0.031(3) -0.015(3)
C6 0.055(3) 0.030(2) 0.045(3) 0.002(2) -0.023(2) -0.012(2)
C7 0.051(4) 0.070(4) 0.076(4) -0.005(3) -0.042(3) 0.008(3)
C8 0.036(2) 0.024(2) 0.053(3) 0.0028(19) -0.021(2) -0.0063(18)
C9 0.032(2) 0.023(2) 0.060(3) 0.001(2) -0.017(2) -0.0032(18)
C10 0.030(3) 0.036(3) 0.077(4) 0.008(3) -0.018(3) 0.000(2)
C11 0.026(3) 0.045(3) 0.085(4) 0.010(3) -0.004(3) -0.001(2)
C12 0.032(3) 0.040(3) 0.056(3) -0.001(2) 0.001(2) -0.004(2)
C13 0.027(2) 0.025(2) 0.046(3) -0.0047(18) -0.0021(19) -0.0020(18)
C14 0.037(3) 0.031(2) 0.038(2) -0.0084(18) -0.006(2) -0.007(2)
C15 0.064(4) 0.103(6) 0.051(4) 0.015(4) -0.003(3) -0.043(4)
C16 0.058(3) 0.030(2) 0.040(3) -0.0016(19) -0.015(2) -0.015(2)
C17 0.090(5) 0.047(3) 0.048(3) 0.007(3) -0.031(3) -0.025(3)
C18 0.095(5) 0.046(3) 0.067(4) 0.012(3) -0.051(4) -0.020(3)
C19 0.070(4) 0.043(3) 0.077(4) 0.001(3) -0.047(4) -0.006(3)
C20 0.052(3) 0.034(3) 0.059(3) -0.002(2) -0.028(3) -0.002(2)
C21 0.050(3) 0.026(2) 0.040(3) 0.0003(18) -0.020(2) -0.008(2)
Cu2 0.0156(3) 0.0290(4) 0.0361(4) 0.0006(3) -0.0075(3) -0.0024(2)
O9 0.0176(14) 0.0327(17) 0.052(2) -0.0028(14) -0.0054(14) 0.0001(12)
O10 0.0304(17) 0.0309(17) 0.071(2) -0.0050(16) -0.0156(17) -0.0058(14)
N6 0.0220(18) 0.0286(18) 0.039(2) 0.0065(15) -0.0103(15) -0.0038(15)
N7 0.0263(19) 0.039(2) 0.036(2) -0.0034(16) -0.0067(16) -0.0081(16)
N8 0.0200(17) 0.0287(18) 0.041(2) 0.0019(15) -0.0109(15) -0.0060(14)
N9 0.038(2) 0.035(2) 0.044(2) 0.0042(17) -0.0216(19) -0.0074(18)
N10 0.0254(19) 0.0327(19) 0.040(2) 0.0016(15) -0.0123(16) -0.0076(15)
C24 0.031(2) 0.030(2) 0.039(2) 0.0004(18) -0.015(2) -0.0032(18)
C25 0.030(2) 0.042(3) 0.049(3) 0.005(2) -0.015(2) 0.001(2)
C26 0.040(3) 0.050(3) 0.060(3) 0.003(3) -0.027(3) 0.001(2)
C27 0.059(4) 0.047(3) 0.052(3) 0.008(2) -0.035(3) -0.009(3)
C28 0.049(3) 0.042(3) 0.040(3) 0.003(2) -0.016(2) -0.012(2)
C29 0.034(2) 0.029(2) 0.041(2) -0.0026(18) -0.015(2) -0.0059(18)
C30 0.032(3) 0.087(4) 0.040(3) 0.003(3) -0.004(2) -0.021(3)
C31 0.020(2) 0.028(2) 0.040(2) -0.0019(17) -0.0072(18) -0.0021(16)
C32 0.0158(19) 0.024(2) 0.044(2) -0.0024(17) -0.0058(17) -0.0012(16)
C33 0.018(2) 0.046(3) 0.056(3) 0.007(2) -0.005(2) -0.005(2)
C34 0.017(2) 0.052(3) 0.069(4) 0.009(3) -0.012(2) -0.007(2)
C35 0.021(2) 0.039(3) 0.064(3) 0.010(2) -0.020(2) -0.0049(19)
C36 0.023(2) 0.024(2) 0.050(3) 0.0008(18) -0.0156(19) -0.0036(16)
C37 0.029(2) 0.028(2) 0.045(3) 0.0003(18) -0.018(2) -0.0068(18)
C38 0.045(3) 0.067(4) 0.067(4) 0.012(3) -0.034(3) 0.002(3)
C39 0.044(3) 0.032(2) 0.045(3) 0.0006(19) -0.020(2) -0.012(2)
C40 0.071(4) 0.039(3) 0.045(3) 0.006(2) -0.023(3) -0.018(3)
C41 0.075(4) 0.060(4) 0.039(3) 0.006(3) -0.013(3) -0.030(3)
C42 0.056(4) 0.061(4) 0.045(3) -0.004(3) 0.000(3) -0.031(3)
C43 0.039(3) 0.041(3) 0.045(3) 0.000(2) -0.010(2) -0.015(2)
C44 0.040(3) 0.032(2) 0.037(2) 0.0006(18) -0.012(2) -0.017(2)
S1 0.0292(6) 0.0447(7) 0.0498(7) -0.0078(5) -0.0102(5) -0.0034(5)
F1 0.187(8) 0.103(5) 0.192(7) 0.017(5) -0.135(7) 0.003(5)
F2 0.102(4) 0.195(7) 0.107(4) -0.073(4) -0.062(4) 0.015(4)
F3 0.045(3) 0.211(8) 0.179(7) -0.026(6) -0.037(4) -0.037(4)
O3 0.051(3) 0.207(8) 0.091(4) -0.003(5) 0.001(3) -0.068(4)
O4 0.089(4) 0.062(3) 0.051(2) -0.009(2) -0.021(2) -0.016(3)
O5 0.139(6) 0.042(3) 0.145(6) -0.017(3) -0.073(5) 0.015(3)
C22 0.043(4) 0.091(6) 0.072(4) -0.025(4) -0.023(3) 0.013(3)
S2 0.0327(6) 0.0426(7) 0.0496(7) -0.0122(5) -0.0010(5) -0.0062(5)
F4 0.115(5) 0.137(5) 0.095(4) -0.049(3) -0.056(3) 0.011(4)
F5 0.059(3) 0.201(8) 0.207(8) -0.046(6) -0.040(4) -0.048(4)
F6 0.144(6) 0.082(4) 0.195(7) -0.005(4) -0.120(6) 0.016(4)
O6 0.071(3) 0.050(2) 0.060(3) -0.0055(19) -0.004(2) -0.017(2)
O7 0.033(2) 0.054(3) 0.088(3) -0.003(2) 0.001(2) -0.0136(19)
O8 0.077(3) 0.071(3) 0.058(3) -0.028(2) 0.001(2) -0.014(3)
C23 0.043(4) 0.072(5) 0.094(5) -0.024(4) -0.026(4) 0.003(3)
S3 0.0279(6) 0.0503(7) 0.0565(7) -0.0009(6) -0.0216(5) -0.0121(5)
F7 0.099(4) 0.221(7) 0.066(3) -0.039(3) -0.014(3) -0.086(4)
F8 0.047(3) 0.151(6) 0.141(5) -0.059(4) -0.003(3) 0.000(3)
F9 0.100(4) 0.161(6) 0.092(4) 0.021(4) -0.005(3) -0.079(4)
O11 0.064(3) 0.058(3) 0.079(3) 0.012(2) -0.040(2) -0.023(2)
O12 0.047(2) 0.082(3) 0.085(3) -0.009(2) -0.037(2) -0.026(2)
O13 0.035(2) 0.060(3) 0.097(3) 0.010(2) -0.029(2) -0.0136(19)
C45 0.054(4) 0.105(6) 0.069(4) -0.019(4) -0.008(3) -0.035(4)
S4 0.0469(8) 0.0497(8) 0.0642(9) -0.0116(7) -0.0050(7) -0.0163(6)
F10 0.318(13) 0.198(9) 0.095(5) 0.011(5) -0.011(6) -0.191(9)
F11 0.054(3) 0.227(10) 0.188(8) -0.080(7) 0.009(4) 0.006(4)
F12 0.145(6) 0.258(10) 0.090(4) -0.028(5) -0.039(4) -0.106(6)
O14 0.050(4) 0.135(7) 0.250(11) -0.076(7) -0.027(5) 0.024(4)
O15 0.151(6) 0.100(4) 0.074(3) 0.012(3) -0.053(4) -0.079(4)
O16 0.164(7) 0.109(5) 0.122(5) 0.023(4) -0.055(5) -0.109(5)
C46 0.056(4) 0.100(6) 0.085(5) -0.025(5) -0.008(4) -0.035(4)

loop_
_atom_type_symbol
_atom_type_description
_atom_type_scat_dispersion_real
_atom_type_scat_dispersion_imag
_atom_type_scat_source
C C 0.0181 0.0091 'International Tables Vol C Tables 4.2.6.8 and 6.1.1.4'
H H 0.0000 0.0000 'International Tables Vol C Tables 4.2.6.8 and 6.1.1.4'
Cu Cu -1.9646 0.5888 'International Tables Vol C Tables 4.2.6.8 and 6.1.1.4'
F F 0.0727 0.0534 'International Tables Vol C Tables 4.2.6.8 and 6.1.1.4'
N N 0.0311 0.0180 'International Tables Vol C Tables 4.2.6.8 and 6.1.1.4'
O O 0.0492 0.0322 'International Tables Vol C Tables 4.2.6.8 and 6.1.1.4'
S S 0.3331 0.5567 'International Tables Vol C Tables 4.2.6.8 and 6.1.1.4'

loop_
_geom_angle_atom_site_label_1
_geom_angle_atom_site_label_2
_geom_angle_atom_site_label_3
_geom_angle
O1 Cu1 O2 91.82(14)
O1 Cu1 N1 101.37(17)
O1 Cu1 N3 173.18(15)
O1 Cu1 N4 97.55(17)
N1 Cu1 O2 99.71(16)
N1 Cu1 N4 157.94(17)
N3 Cu1 O2 94.55(14)
N3 Cu1 N1 79.95(17)
N3 Cu1 N4 79.95(17)
N4 Cu1 O2 90.87(16)
C1 N1 Cu1 140.0(3)
C8 N1 Cu1 112.5(3)
C8 N1 C1 107.0(4)
C6 N2 C7 123.5(5)
C8 N2 C6 108.3(4)
C8 N2 C7 128.2(5)
C9 N3 Cu1 118.9(3)
C13 N3 Cu1 119.1(3)
C13 N3 C9 122.0(4)
C14 N4 Cu1 113.1(3)
C14 N4 C21 105.9(4)
C21 N4 Cu1 139.8(4)
C14 N5 C15 127.9(5)
C14 N5 C16 107.3(4)
C16 N5 C15 124.7(5)
N1 C1 C2 131.3(5)
N1 C1 C6 107.2(5)
C2 C1 C6 121.5(5)
C3 C2 C1 116.5(6)
C2 C3 C4 122.0(6)
C5 C4 C3 121.3(6)
C4 C5 C6 118.1(6)
N2 C6 C1 106.5(4)
N2 C6 C5 133.1(5)
C5 C6 C1 120.4(6)
N1 C8 N2 111.1(5)
N1 C8 C9 119.0(4)
N2 C8 C9 129.9(5)
N3 C9 C8 109.2(4)
N3 C9 C10 119.7(5)
C10 C9 C8 131.1(5)
C11 C10 C9 118.1(5)
C10 C11 C12 121.8(5)
C13 C12 C11 117.6(5)
N3 C13 C12 120.6(5)
N3 C13 C14 109.5(4)
C12 C13 C14 129.8(5)
N4 C14 N5 112.7(5)
N4 C14 C13 117.5(4)
N5 C14 C13 129.8(5)
N5 C16 C17 132.4(6)
N5 C16 C21 106.1(4)
C17 C16 C21 121.5(6)
C18 C17 C16 116.2(6)
C17 C18 C19 122.1(6)
C18 C19 C20 122.7(6)
C21 C20 C19 116.5(6)
N4 C21 C16 107.9(5)
C20 C21 N4 131.1(5)
C20 C21 C16 121.0(5)
O9 Cu2 O10 92.02(13)
O9 Cu2 N6 100.79(15)
O9 Cu2 N8 172.22(15)
O9 Cu2 N10 97.78(15)
N6 Cu2 O10 99.27(15)
N6 Cu2 N10 158.29(16)
N8 Cu2 O10 95.42(14)
N8 Cu2 N6 80.30(15)
N8 Cu2 N10 79.80(16)
N10 Cu2 O10 91.18(15)
C24 N6 Cu2 141.2(3)
C31 N6 Cu2 112.8(3)
C31 N6 C24 105.3(4)
C29 N7 C30 124.0(4)
C31 N7 C29 106.6(4)
C31 N7 C30 129.5(4)
C32 N8 Cu2 118.3(3)
C36 N8 Cu2 118.9(3)
C36 N8 C32 122.8(4)
C37 N9 C38 126.9(5)
C37 N9 C39 108.4(4)
C39 N9 C38 124.7(5)
C37 N10 Cu2 112.3(3)
C37 N10 C44 106.6(4)
C44 N10 Cu2 140.2(3)
N6 C24 C25 130.8(5)
N6 C24 C29 108.5(4)
C25 C24 C29 120.7(4)
C26 C25 C24 117.2(5)
C25 C26 C27 122.0(5)
C28 C27 C26 121.8(5)
C27 C28 C29 116.4(5)
N7 C29 C24 106.5(4)
N7 C29 C28 131.6(5)
C28 C29 C24 121.9(5)
N6 C31 N7 113.1(4)
N6 C31 C32 117.9(4)
N7 C31 C32 129.0(4)
N8 C32 C31 110.0(4)
N8 C32 C33 120.0(4)
C33 C32 C31 130.0(5)
C32 C33 C34 117.5(5)
C35 C34 C33 121.6(4)
C34 C35 C36 118.6(4)
N8 C36 C35 119.4(5)
N8 C36 C37 110.1(4)
C35 C36 C37 130.5(4)
N9 C37 C36 130.5(4)
N10 C37 N9 111.1(4)
N10 C37 C36 118.4(4)
N9 C39 C44 105.0(4)
C40 C39 N9 132.5(5)
C40 C39 C44 122.5(5)
C41 C40 C39 115.9(6)
C42 C41 C40 122.7(6)
C41 C42 C43 121.9(6)
C42 C43 C44 117.1(5)
N10 C44 C39 108.9(4)
N10 C44 C43 131.1(5)
C43 C44 C39 120.0(5)
O3 S1 O4 114.5(4)
O3 S1 O5 117.2(5)
O3 S1 C22 101.7(4)
O4 S1 C22 104.9(3)
O5 S1 O4 111.9(4)
O5 S1 C22 104.6(4)
F1 C22 S1 110.9(6)
F2 C22 S1 113.0(5)
F2 C22 F1 109.5(9)
F2 C22 F3 106.2(8)
F3 C22 S1 112.0(7)
F3 C22 F1 104.8(7)
O6 S2 C23 104.7(3)
O7 S2 O6 113.8(3)
O7 S2 C23 102.2(4)
O8 S2 O6 114.7(3)
O8 S2 O7 115.5(3)
O8 S2 C23 103.8(3)
F4 C23 S2 112.0(5)
F5 C23 S2 112.2(7)
F5 C23 F4 106.8(7)
F5 C23 F6 105.9(7)
F6 C23 S2 112.7(5)
F6 C23 F4 106.9(8)
O11 S3 C45 105.0(4)
O12 S3 O11 115.0(3)
O12 S3 O13 114.6(3)
O12 S3 C45 103.0(3)
O13 S3 O11 113.9(3)
O13 S3 C45 103.4(4)
F7 C45 S3 110.1(5)
F7 C45 F9 108.2(8)
F8 C45 S3 111.8(7)
F8 C45 F7 108.9(7)
F8 C45 F9 107.0(7)
F9 C45 S3 110.7(6)
O14 S4 O15 112.8(5)
O14 S4 O16 118.7(6)
O14 S4 C46 101.0(6)
O15 S4 O16 112.5(4)
O15 S4 C46 105.2(4)
O16 S4 C46 104.6(4)
F10 C46 S4 111.3(6)
F10 C46 F11 103.3(9)
F11 C46 S4 112.7(8)
F12 C46 S4 114.1(6)
F12 C46 F10 111.1(10)
F12 C46 F11 103.7(8)

loop_
_geom_bond_atom_site_label_1
_geom_bond_atom_site_label_2
_geom_bond_distance
Cu1 O1 1.953(3)
Cu1 O2 2.247(3)
Cu1 N1 1.995(4)
Cu1 N3 1.958(4)
Cu1 N4 2.000(4)
N1 C1 1.394(7)
N1 C8 1.332(6)
N2 C6 1.363(7)
N2 C7 1.472(7)
N2 C8 1.355(7)
N3 C9 1.349(6)
N3 C13 1.334(6)
N4 C14 1.326(7)
N4 C21 1.386(6)
N5 C14 1.338(7)
N5 C15 1.464(8)
N5 C16 1.373(8)
C1 C2 1.396(8)
C1 C6 1.418(7)
C2 C3 1.372(9)
C3 C4 1.406(10)
C4 C5 1.368(10)
C5 C6 1.379(8)
C8 C9 1.447(8)
C9 C10 1.385(7)
C10 C11 1.373(9)
C11 C12 1.382(9)
C12 C13 1.381(7)
C13 C14 1.478(7)
C16 C17 1.404(8)
C16 C21 1.409(8)
C17 C18 1.373(10)
C18 C19 1.376(10)
C19 C20 1.386(8)
C20 C21 1.379(8)
Cu2 O9 1.947(3)
Cu2 O10 2.248(3)
Cu2 N6 2.002(4)
Cu2 N8 1.963(4)
Cu2 N10 2.009(4)
N6 C24 1.383(6)
N6 C31 1.336(6)
N7 C29 1.382(6)
N7 C30 1.467(6)
N7 C31 1.337(6)
N8 C32 1.350(6)
N8 C36 1.330(6)
N9 C37 1.342(6)
N9 C38 1.474(6)
N9 C39 1.389(7)
N10 C37 1.332(6)
N10 C44 1.379(6)
C24 C25 1.396(7)
C24 C29 1.399(7)
C25 C26 1.373(8)
C26 C27 1.391(9)
C27 C28 1.382(8)
C28 C29 1.394(7)
C31 C32 1.468(6)
C32 C33 1.379(6)
C33 C34 1.392(8)
C34 C35 1.364(8)
C35 C36 1.389(6)
C36 C37 1.454(7)
C39 C40 1.387(8)
C39 C44 1.397(7)
C40 C41 1.372(9)
C41 C42 1.370(10)
C42 C43 1.379(8)
C43 C44 1.394(7)
S1 O3 1.403(6)
S1 O4 1.416(4)
S1 O5 1.411(6)
S1 C22 1.805(7)
F1 C22 1.299(11)
F2 C22 1.283(8)
F3 C22 1.293(11)
S2 O6 1.426(5)
S2 O7 1.420(4)
S2 O8 1.419(4)
S2 C23 1.808(8)
F4 C23 1.305(9)
F5 C23 1.300(10)
F6 C23 1.300(10)
S3 O11 1.439(5)
S3 O12 1.425(4)
S3 O13 1.438(4)
S3 C45 1.813(8)
F7 C45 1.321(8)
F8 C45 1.316(10)
F9 C45 1.329(10)
S4 O14 1.382(8)
S4 O15 1.419(6)
S4 O16 1.426(6)
S4 C46 1.780(9)
F10 C46 1.289(11)
F11 C46 1.306(11)
F12 C46 1.284(9)

loop_
_geom_torsion_atom_site_label_1
_geom_torsion_atom_site_label_2
_geom_torsion_atom_site_label_3
_geom_torsion_atom_site_label_4
_geom_torsion
Cu1 N1 C1 C2 9.8(9)
Cu1 N1 C1 C6 -170.1(4)
Cu1 N1 C8 N2 172.6(3)
Cu1 N1 C8 C9 -7.7(5)
Cu1 N3 C9 C8 1.9(5)
Cu1 N3 C9 C10 -178.6(4)
Cu1 N3 C13 C12 -178.8(4)
Cu1 N3 C13 C14 0.5(5)
Cu1 N4 C14 N5 -169.1(3)
Cu1 N4 C14 C13 10.2(5)
Cu1 N4 C21 C16 164.9(4)
Cu1 N4 C21 C20 -14.0(9)
N1 C1 C2 C3 179.5(5)
N1 C1 C6 N2 0.0(5)
N1 C1 C6 C5 178.9(5)
N1 C8 C9 N3 3.9(6)
N1 C8 C9 C10 -175.5(5)
N2 C8 C9 N3 -176.4(5)
N2 C8 C9 C10 4.1(9)
N3 C9 C10 C11 -3.6(8)
N3 C13 C14 N4 -7.2(6)
N3 C13 C14 N5 171.9(5)
N5 C16 C17 C18 -179.8(5)
N5 C16 C21 N4 0.3(5)
N5 C16 C21 C20 179.3(4)
C1 N1 C8 N2 -0.9(5)
C1 N1 C8 C9 178.8(4)
C1 C2 C3 C4 1.3(9)
C2 C1 C6 N2 -179.9(5)
C2 C1 C6 C5 -1.1(8)
C2 C3 C4 C5 -0.4(10)
C3 C4 C5 C6 -1.3(9)
C4 C5 C6 N2 -179.5(6)
C4 C5 C6 C1 2.0(8)
C6 N2 C8 N1 0.9(5)
C6 N2 C8 C9 -178.8(5)
C6 C1 C2 C3 -0.6(8)
C7 N2 C6 C1 178.4(5)
C7 N2 C6 C5 -0.2(9)
C7 N2 C8 N1 -178.0(5)
C7 N2 C8 C9 2.3(9)
C8 N1 C1 C2 -179.6(5)
C8 N1 C1 C6 0.5(5)
C8 N2 C6 C1 -0.5(5)
C8 N2 C6 C5 -179.2(6)
C8 C9 C10 C11 175.8(5)
C9 N3 C13 C12 0.3(7)
C9 N3 C13 C14 179.6(4)
C9 C10 C11 C12 2.5(9)
C10 C11 C12 C13 0.0(9)
C11 C12 C13 N3 -1.5(8)
C11 C12 C13 C14 179.3(5)
C12 C13 C14 N4 172.1(5)
C12 C13 C14 N5 -8.8(9)
C13 N3 C9 C8 -177.2(4)
C13 N3 C9 C10 2.3(7)
C14 N4 C21 C16 -0.7(5)
C14 N4 C21 C20 -179.6(5)
C14 N5 C16 C17 -179.4(6)
C14 N5 C16 C21 0.2(5)
C15 N5 C14 N4 179.8(6)
C15 N5 C14 C13 0.7(9)
C15 N5 C16 C17 0.1(9)
C15 N5 C16 C21 179.7(5)
C16 N5 C14 N4 -0.7(6)
C16 N5 C14 C13 -179.8(5)
C16 C17 C18 C19 -0.1(9)
C17 C16 C21 N4 179.9(5)
C17 C16 C21 C20 -1.0(8)
C17 C18 C19 C20 0.0(10)
C18 C19 C20 C21 -0.3(9)
C19 C20 C21 N4 179.6(5)
C19 C20 C21 C16 0.8(7)
C21 N4 C14 N5 0.8(5)
C21 N4 C14 C13 -179.9(4)
C21 C16 C17 C18 0.6(8)
Cu2 N6 C24 C25 10.9(9)
Cu2 N6 C24 C29 -168.9(4)
Cu2 N6 C31 N7 172.1(3)
Cu2 N6 C31 C32 -8.6(5)
Cu2 N8 C32 C31 3.7(5)
Cu2 N8 C32 C33 -177.6(4)
Cu2 N8 C36 C35 179.0(3)
Cu2 N8 C36 C37 0.1(5)
Cu2 N10 C37 N9 -171.8(3)
Cu2 N10 C37 C36 7.5(5)
Cu2 N10 C44 C39 168.0(4)
Cu2 N10 C44 C43 -12.0(8)
N6 C24 C25 C26 179.0(5)
N6 C24 C29 N7 0.3(5)
N6 C24 C29 C28 179.3(4)
N6 C31 C32 N8 3.5(6)
N6 C31 C32 C33 -175.1(5)
N7 C31 C32 N8 -177.4(4)
N7 C31 C32 C33 4.1(8)
N8 C32 C33 C34 -1.0(7)
N8 C36 C37 N9 174.0(4)
N8 C36 C37 N10 -5.1(6)
N9 C39 C40 C41 -179.7(5)
N9 C39 C44 N10 -0.3(5)
N9 C39 C44 C43 179.8(4)
C24 N6 C31 N7 -0.5(5)
C24 N6 C31 C32 178.8(4)
C24 C25 C26 C27 1.8(9)
C25 C24 C29 N7 -179.5(4)
C25 C24 C29 C28 -0.5(7)
C25 C26 C27 C28 -0.6(9)
C26 C27 C28 C29 -1.2(8)
C27 C28 C29 N7 -179.6(5)
C27 C28 C29 C24 1.7(7)
C29 N7 C31 N6 0.6(5)
C29 N7 C31 C32 -178.6(4)
C29 C24 C25 C26 -1.3(8)
C30 N7 C29 C24 179.5(5)
C30 N7 C29 C28 0.7(8)
C30 N7 C31 N6 -179.4(5)
C30 N7 C31 C32 1.4(8)
C31 N6 C24 C25 179.9(5)
C31 N6 C24 C29 0.1(5)
C31 N7 C29 C24 -0.5(5)
C31 N7 C29 C28 -179.4(5)
C31 C32 C33 C34 177.4(5)
C32 N8 C36 C35 -0.2(7)
C32 N8 C36 C37 -179.1(4)
C32 C33 C34 C35 -1.0(9)
C33 C34 C35 C36 2.4(8)
C34 C35 C36 N8 -1.8(7)
C34 C35 C36 C37 176.9(5)
C35 C36 C37 N9 -4.8(8)
C35 C36 C37 N10 176.0(5)
C36 N8 C32 C31 -177.1(4)
C36 N8 C32 C33 1.6(7)
C37 N9 C39 C40 179.4(5)
C37 N9 C39 C44 0.1(5)
C37 N10 C44 C39 0.4(5)
C37 N10 C44 C43 -179.7(5)
C38 N9 C37 N10 -178.4(5)
C38 N9 C37 C36 2.4(8)
C38 N9 C39 C40 -2.1(9)
C38 N9 C39 C44 178.7(5)
C39 N9 C37 N10 0.1(5)
C39 N9 C37 C36 -179.0(4)
C39 C40 C41 C42 0.3(9)
C40 C39 C44 N10 -179.6(4)
C40 C39 C44 C43 0.4(7)
C40 C41 C42 C43 0.1(10)
C41 C42 C43 C44 -0.3(8)
C42 C43 C44 N10 -179.9(5)
C42 C43 C44 C39 0.0(7)
C44 N10 C37 N9 -0.3(5)
C44 N10 C37 C36 179.0(4)
C44 C39 C40 C41 -0.5(8)
O3 S1 C22 F1 60.0(8)
O3 S1 C22 F2 -63.4(9)
O3 S1 C22 F3 176.7(7)
O4 S1 C22 F1 -59.6(8)
O4 S1 C22 F2 177.1(7)
O4 S1 C22 F3 57.1(7)
O5 S1 C22 F1 -177.6(7)
O5 S1 C22 F2 59.1(9)
O5 S1 C22 F3 -60.8(7)
O6 S2 C23 F4 59.5(7)
O6 S2 C23 F5 -60.5(6)
O6 S2 C23 F6 -179.9(6)
O7 S2 C23 F4 -59.4(7)
O7 S2 C23 F5 -179.4(6)
O7 S2 C23 F6 61.2(7)
O8 S2 C23 F4 -179.8(7)
O8 S2 C23 F5 60.1(7)
O8 S2 C23 F6 -59.3(7)
O11 S3 C45 F7 -57.8(8)
O11 S3 C45 F8 63.5(6)
O11 S3 C45 F9 -177.3(5)
O12 S3 C45 F7 -178.5(7)
O12 S3 C45 F8 -57.2(7)
O12 S3 C45 F9 62.0(7)
O13 S3 C45 F7 61.9(7)
O13 S3 C45 F8 -176.9(6)
O13 S3 C45 F9 -57.7(6)
O14 S4 C46 F10 61.4(9)
O14 S4 C46 F11 176.9(7)
O14 S4 C46 F12 -65.2(9)
O15 S4 C46 F10 -56.1(9)
O15 S4 C46 F11 59.4(8)
O15 S4 C46 F12 177.3(8)
O16 S4 C46 F10 -174.8(9)
O16 S4 C46 F11 -59.3(8)
O16 S4 C46 F12 58.6(9)

loop_
_twin_individual_id
_twin_individual_mass_fraction_refined
1 0.774(6)
2 0.226(6)
